data_1552242
loop_
_publ_author_name
'Mulay, Sandip V.'
'Dishi, Or'
'Fang, Yuan'
'Niazi, Muhammad Rizwan'
'Shimon, Linda JW'
'Perepichka, Dmitrii'
'Gidron, Ori'

_publ_section_title
;
 A Macrocyclic Oligofuran: Synthesis, Solid State Structure and Electronic
 Properties
;
_journal_name_full 'Chemical Science'
_journal_paper_doi 10.1039/C9SC03247A
_journal_year 2019
_chemical_formula_moiety 'C116 H162 N4 O16, 3(C3 H6 O)'
_chemical_formula_sum 'C125 H180 N4 O19'
_chemical_formula_weight 2042.72
_space_group_crystal_system triclinic
_space_group_IT_number 2
_space_group_name_Hall '-P 1'
_space_group_name_H-M_alt 'P -1'
_symmetry_space_group_name_Hall '-P 1'
_symmetry_space_group_name_H-M 'P -1'
_atom_sites_solution_hydrogens mixed
_audit_creation_method SHELXL-2016/4
_audit_update_record
;
2019-07-02 deposited with the CCDC.    2019-08-19 downloaded from the CCDC.
;
_cell_angle_alpha 79.22(3)
_cell_angle_beta 88.33(3)
_cell_angle_gamma 86.44(3)
_cell_formula_units_Z 1
_cell_length_a 4.8300(10)
_cell_length_b 22.780(5)
_cell_length_c 28.510(6)
_cell_measurement_reflns_used 35765
_cell_measurement_temperature 100(2)
_cell_measurement_theta_max 30.20
_cell_measurement_theta_min 1.06
_cell_volume 3075.1(12)
_computing_cell_refinement 'EDNA Autoprocess'
_computing_data_collection MXCube
_computing_data_reduction 'EDNA Autoprocess'
_computing_structure_refinement 'SHELXL-2016/4 (Sheldrick, 2016)'
_computing_structure_solution 'SHELXT-2016/4 (Sheldrick, 2016)'
_diffrn_ambient_temperature 100(2)
_diffrn_measured_fraction_theta_full 0.741
_diffrn_measured_fraction_theta_max 0.669
_diffrn_measurement_device_type 'single axis goniostat'
_diffrn_measurement_method 'phi scans'
_diffrn_radiation_type synchrotron
_diffrn_radiation_wavelength 0.800
_diffrn_reflns_av_R_equivalents 0.0559
_diffrn_reflns_av_unetI/netI 0.0401
_diffrn_reflns_Laue_measured_fraction_full 0.741
_diffrn_reflns_Laue_measured_fraction_max 0.669
_diffrn_reflns_limit_h_max 4
_diffrn_reflns_limit_h_min -4
_diffrn_reflns_limit_k_max 25
_diffrn_reflns_limit_k_min -24
_diffrn_reflns_limit_l_max 31
_diffrn_reflns_limit_l_min 0
_diffrn_reflns_number 47875
_diffrn_reflns_point_group_measured_fraction_full 0.741
_diffrn_reflns_point_group_measured_fraction_max 0.669
_diffrn_reflns_theta_full 28.685
_diffrn_reflns_theta_max 30.202
_diffrn_reflns_theta_min 1.026
_diffrn_source 'ESRF ID23-1'
_exptl_absorpt_coefficient_mu 0.096
_exptl_absorpt_correction_type none
_exptl_crystal_colour orange
_exptl_crystal_density_diffrn 1.103
_exptl_crystal_description needle
_exptl_crystal_F_000 1110
_exptl_crystal_size_max 0.200
_exptl_crystal_size_mid 0.016
_exptl_crystal_size_min 0.002
_platon_squeeze_details
;
;
_refine_diff_density_max 0.493
_refine_diff_density_min -0.456
_refine_diff_density_rms 0.081
_refine_ls_extinction_method none
_refine_ls_goodness_of_fit_ref 1.133
_refine_ls_hydrogen_treatment constr
_refine_ls_matrix_type full
_refine_ls_number_parameters 683
_refine_ls_number_reflns 8537
_refine_ls_number_restraints 82
_refine_ls_restrained_S_all 1.607
_refine_ls_R_factor_all 0.1301
_refine_ls_R_factor_gt 0.0970
_refine_ls_shift/su_max 0.020
_refine_ls_shift/su_mean 0.001
_refine_ls_structure_factor_coef Fsqd
_refine_ls_weighting_details 'w=1/[\s^2^(Fo^2^)+(0.2000P)^2^] where P=(Fo^2^+2Fc^2^)/3'
_refine_ls_weighting_scheme calc
_refine_ls_wR_factor_gt 0.2789
_refine_ls_wR_factor_ref 0.3072
_reflns_Friedel_coverage 0.000
_reflns_number_gt 5500
_reflns_number_total 8537
_reflns_threshold_expression 'I > 2\s(I)'
_cod_data_source_file c9sc03247a3.cif
_cod_data_source_block og8-sq
_cod_original_cell_volume 3075.1(11)
_cod_database_code 1552242
_shelx_shelxl_version_number 2016/4
_shelx_space_group_comment
;
The symmetry employed for this shelxl refinement is uniquely defined
by the following loop, which should always be used as a source of
symmetry information in preference to the above space-group names.
They are only intended as comments.
;
_shelx_estimated_absorpt_t_min 0.981
_shelx_estimated_absorpt_t_max 1.000

loop_
_space_group_symop_operation_xyz
'x, y, z'
'-x, -y, -z'

loop_
_atom_site_label
_atom_site_type_symbol
_atom_site_fract_x
_atom_site_fract_y
_atom_site_fract_z
_atom_site_U_iso_or_equiv
_atom_site_adp_type
_atom_site_occupancy
_atom_site_site_symmetry_order
_atom_site_calc_flag
_atom_site_refinement_flags_posn
_atom_site_refinement_flags_adp
_atom_site_refinement_flags_occupancy
_atom_site_disorder_assembly
_atom_site_disorder_group
O1 O 0.1264(6) 0.20439(12) 0.58062(10) 0.0619(7) Uani 1 1 d . . . . .
O2 O -0.2027(6) 0.29331(12) 0.43658(10) 0.0617(7) Uani 1 1 d . . . . .
O3 O 0.4495(5) 0.41914(11) 0.45674(9) 0.0541(7) Uani 1 1 d . . . . .
O4 O 0.6282(5) 0.36843(11) 0.55020(9) 0.0517(7) Uani 1 1 d . . . . .
O5 O 0.2331(6) 0.56910(14) 0.24268(10) 0.0671(8) Uani 1 1 d . . . . .
O6 O 0.8308(7) 0.71472(14) 0.24002(11) 0.0728(9) Uani 1 1 d . . . . .
O7 O 0.6032(5) 0.51545(11) 0.38893(9) 0.0534(7) Uani 1 1 d . . . . .
O8 O 0.9818(5) 0.60533(11) 0.38689(9) 0.0535(7) Uani 1 1 d . . . . .
N1 N -0.0094(7) 0.25267(14) 0.50772(12) 0.0560(8) Uani 1 1 d . . . . .
N2 N 0.5411(7) 0.63894(15) 0.24667(11) 0.0587(9) Uani 1 1 d . . . . .
C1 C 0.4280(7) 0.34377(16) 0.52785(14) 0.0489(9) Uani 1 1 d . . . . .
C2 C 0.6704(9) 0.33090(17) 0.59359(14) 0.0547(10) Uani 1 1 d . . . . .
C3 C 0.5034(8) 0.28428(17) 0.59832(14) 0.0542(9) Uani 1 1 d . . . . .
H3 H 0.493254 0.252256 0.624852 0.065 Uiso 1 1 calc R U . . .
C4 C 0.3480(8) 0.29257(16) 0.55627(14) 0.0517(9) Uani 1 1 d . . . . .
C5 C 0.1484(8) 0.24827(18) 0.54920(15) 0.0538(9) Uani 1 1 d . . . . .
C6 C -0.0360(8) 0.29802(17) 0.46620(14) 0.0544(10) Uani 1 1 d . . . . .
C7 C 0.1389(8) 0.34994(17) 0.45617(14) 0.0531(9) Uani 1 1 d . . . . .
C8 C 0.1274(8) 0.38998(17) 0.41233(14) 0.0550(10) Uani 1 1 d . . . . .
H8 H 0.007590 0.388745 0.386735 0.066 Uiso 1 1 calc R U . . .
C9 C 0.3195(9) 0.43086(17) 0.41329(14) 0.0552(10) Uani 1 1 d . . . . .
C10 C 0.3382(8) 0.36924(17) 0.48233(14) 0.0502(9) Uani 1 1 d . . . . .
C11 C -0.1788(8) 0.20057(17) 0.50888(15) 0.0576(10) Uani 1 1 d . . . . .
H11A H -0.328240 0.211433 0.485247 0.069 Uiso 1 1 calc R U . . .
H11B H -0.266857 0.189980 0.540895 0.069 Uiso 1 1 calc R U . . .
C12 C -0.0046(8) 0.14611(17) 0.49773(15) 0.0561(10) Uani 1 1 d . . . . .
H12 H 0.155499 0.139211 0.519934 0.067 Uiso 1 1 calc R U . . .
C13 C -0.1754(9) 0.08985(17) 0.50928(15) 0.0586(10) Uani 1 1 d . . . . .
H13A H -0.347024 0.097483 0.490387 0.070 Uiso 1 1 calc R U . . .
H13B H -0.066824 0.056193 0.498757 0.070 Uiso 1 1 calc R U . . .
C14 C -0.2552(9) 0.07093(18) 0.56130(15) 0.0647(11) Uani 1 1 d . . . . .
H14A H -0.088127 0.069565 0.580870 0.078 Uiso 1 1 calc R U . . .
H14B H -0.390296 0.101426 0.570552 0.078 Uiso 1 1 calc R U . . .
C15 C -0.3798(10) 0.0109(2) 0.57232(17) 0.0724(12) Uani 1 1 d . . . . .
H15A H -0.235526 -0.020022 0.566871 0.087 Uiso 1 1 calc R U . . .
H15B H -0.530047 0.010752 0.549469 0.087 Uiso 1 1 calc R U . . .
C16 C -0.4985(12) -0.0068(2) 0.62315(19) 0.0858(15) Uani 1 1 d . . . . .
H16A H -0.653818 0.022288 0.627391 0.103 Uiso 1 1 calc R U . . .
H16B H -0.577512 -0.046430 0.625857 0.103 Uiso 1 1 calc R U . . .
C18 C -0.3046(12) -0.0102(3) 0.66327(19) 0.0897(15) Uani 1 1 d . . . . .
H18A H -0.143618 -0.037415 0.657934 0.108 Uiso 1 1 calc R U . . .
H18B H -0.234484 0.030040 0.661697 0.108 Uiso 1 1 calc R U . . .
C19 C -0.4131(15) -0.0305(3) 0.7118(2) 0.1072(19) Uani 1 1 d . . . . .
H19A H -0.468545 -0.071999 0.713614 0.129 Uiso 1 1 calc R U . . .
H19B H -0.585128 -0.005658 0.715470 0.129 Uiso 1 1 calc R U . . .
C20 C -0.243(2) -0.0304(5) 0.7537(3) 0.160(4) Uani 1 1 d . . . . .
H20A H -0.073687 -0.056416 0.750938 0.192 Uiso 1 1 calc R U . . .
H20B H -0.183383 0.010760 0.751823 0.192 Uiso 1 1 calc R U . . .
C21 C -0.364(2) -0.0495(5) 0.8008(3) 0.169(4) Uani 1 1 d D U . . .
H21A H -0.536037 -0.023959 0.802846 0.203 Uiso 1 1 calc R U . . .
H21B H -0.421348 -0.090775 0.802400 0.203 Uiso 1 1 calc R U . . .
C22 C -0.209(4) -0.0494(10) 0.8434(4) 0.348(10) Uani 1 1 d D U . . .
H22A H -0.160330 -0.007496 0.842063 0.417 Uiso 1 1 calc R U . . .
H22B H -0.032144 -0.072727 0.839882 0.417 Uiso 1 1 calc R U . . .
C23 C -0.315842 -0.071578 0.894230 0.564 Uiso 1 1 d D U . . .
H23A H -0.488533 -0.048352 0.899063 0.847 Uiso 1 1 d . U . . .
H23B H -0.178987 -0.065784 0.917420 0.847 Uiso 1 1 d . U . . .
H23C H -0.352360 -0.114120 0.898649 0.847 Uiso 1 1 d . U . . .
C24 C 0.1170(8) 0.15701(18) 0.44682(15) 0.0576(10) Uani 1 1 d . . . . .
H24A H 0.211779 0.195051 0.441841 0.069 Uiso 1 1 calc R U . . .
H24B H 0.260859 0.124669 0.444662 0.069 Uiso 1 1 calc R U . . .
C25 C -0.0796(9) 0.16018(19) 0.40616(15) 0.0633(11) Uani 1 1 d . . . . .
H25A H -0.241481 0.187589 0.410562 0.076 Uiso 1 1 calc R U . . .
H25B H -0.147950 0.119968 0.406718 0.076 Uiso 1 1 calc R U . . .
C26 C 0.0583(9) 0.1821(2) 0.35791(16) 0.0679(11) Uani 1 1 d . . . . .
H26A H 0.115480 0.223262 0.356964 0.081 Uiso 1 1 calc R U . . .
H26B H 0.228504 0.156352 0.354964 0.081 Uiso 1 1 calc R U . . .
C27 C -0.1230(10) 0.1822(2) 0.31517(16) 0.0702(12) Uani 1 1 d . . . . .
H27A H -0.169508 0.140580 0.314663 0.084 Uiso 1 1 calc R U . . .
H27B H -0.298619 0.205760 0.318970 0.084 Uiso 1 1 calc R U . . .
C28 C 0.0127(12) 0.2078(3) 0.26816(18) 0.0930(16) Uani 1 1 d . U . . .
H28A H 0.187804 0.184071 0.264311 0.112 Uiso 1 1 calc R U . . .
H28B H 0.060314 0.249307 0.268780 0.112 Uiso 1 1 calc R U . . .
C29 C -0.1686(14) 0.2084(4) 0.2253(2) 0.117(2) Uani 1 1 d D U . . .
H29A H -0.328278 0.237853 0.224975 0.141 Uiso 1 1 calc R U . A 3
H29B H -0.239414 0.168341 0.226030 0.141 Uiso 1 1 calc R U . A 3
C30 C 0.043(5) 0.2280(16) 0.1761(6) 0.147(7) Uani 0.5 1 d . U P B 3
H30A H 0.228184 0.206817 0.180709 0.176 Uiso 0.5 1 calc R U P B 3
H30B H -0.039830 0.219143 0.147051 0.176 Uiso 0.5 1 calc R U P B 3
C31 C 0.060467 0.291418 0.173157 0.200 Uani 0.5 1 d . U P B 3
H31A H -0.120135 0.309000 0.181642 0.300 Uiso 0.5 1 calc R U P B 3
H31B H 0.112963 0.309830 0.140501 0.300 Uiso 0.5 1 calc R U P B 3
H31C H 0.200487 0.298618 0.195305 0.300 Uiso 0.5 1 calc R U P B 3
C80 C -0.076(4) 0.2351(14) 0.1761(4) 0.147(7) Uani 0.5 1 d D . P B 4
H80A H 0.129819 0.231971 0.175872 0.176 Uiso 0.5 1 calc R U P B 4
H80B H -0.131777 0.278296 0.171225 0.176 Uiso 0.5 1 calc R U P B 4
C32 C -0.163(6) 0.2132(12) 0.1325(8) 0.220 Uiso 0.5 1 d D U P B 4
H32A H -0.238195 0.173679 0.142152 0.220 Uiso 0.5 1 calc R U P B 4
H32B H -0.002538 0.210407 0.111118 0.220 Uiso 0.5 1 calc R U P B 4
H32C H -0.306060 0.241334 0.115971 0.220 Uiso 0.5 1 calc R U P B 4
C33 C 0.8209(8) 0.60378(16) 0.34877(13) 0.0514(9) Uani 1 1 d . . . . .
C34 C 1.1344(8) 0.65501(17) 0.37383(14) 0.0533(9) Uani 1 1 d . . . . .
C35 C 1.0704(8) 0.68374(17) 0.32923(14) 0.0548(9) Uani 1 1 d . . . . .
H35 H 1.146549 0.719271 0.312372 0.066 Uiso 1 1 calc R U . . .
C36 C 0.8684(8) 0.65076(17) 0.31252(14) 0.0533(9) Uani 1 1 d . . . . .
C37 C 0.7453(9) 0.66944(19) 0.26505(15) 0.0598(10) Uani 1 1 d . . . . .
C38 C 0.4086(9) 0.58691(19) 0.26602(14) 0.0582(10) Uani 1 1 d . . . . .
C39 C 0.4579(8) 0.55213(17) 0.31391(14) 0.0519(9) Uani 1 1 d . . . . .
C40 C 0.3091(9) 0.50106(17) 0.33320(14) 0.0574(10) Uani 1 1 d . . . . .
H40 H 0.171088 0.484387 0.317453 0.069 Uiso 1 1 calc R U . . .
C41 C 0.3994(8) 0.48043(17) 0.37806(14) 0.0535(9) Uani 1 1 d . . . . .
C42 C 0.6373(8) 0.55879(17) 0.34977(13) 0.0507(9) Uani 1 1 d . . . . .
C43 C 0.4458(10) 0.6699(2) 0.19854(16) 0.0701(12) Uani 1 1 d . . . . .
H43A H 0.422841 0.713371 0.198426 0.084 Uiso 1 1 calc R U . . .
H43B H 0.261305 0.655958 0.193065 0.084 Uiso 1 1 calc R U . . .
C44 C 0.6385(10) 0.6599(2) 0.15741(15) 0.0697(12) Uani 1 1 d . . . . .
H44 H 0.822373 0.674919 0.163212 0.084 Uiso 1 1 calc R U . . .
C45 C 0.6850(9) 0.5932(2) 0.15535(15) 0.0695(12) Uani 1 1 d . . . . .
H45A H 0.502753 0.577041 0.151823 0.083 Uiso 1 1 calc R U . . .
H45B H 0.761569 0.572142 0.186202 0.083 Uiso 1 1 calc R U . . .
C46 C 0.8795(10) 0.5788(2) 0.11499(17) 0.0772(13) Uani 1 1 d . . . . .
H46A H 0.782523 0.590807 0.084264 0.093 Uiso 1 1 calc R U . . .
H46B H 1.044215 0.602908 0.113433 0.093 Uiso 1 1 calc R U . . .
C47 C 0.9748(11) 0.5138(2) 0.12085(16) 0.0794(14) Uani 1 1 d . . . . .
H47A H 0.810147 0.489691 0.122196 0.095 Uiso 1 1 calc R U . . .
H47B H 1.070727 0.501704 0.151671 0.095 Uiso 1 1 calc R U . . .
C48 C 1.1715(11) 0.4994(2) 0.08049(16) 0.0796(14) Uani 1 1 d . . . . .
H48A H 1.074102 0.510844 0.049763 0.096 Uiso 1 1 calc R U . . .
H48B H 1.334161 0.524142 0.078751 0.096 Uiso 1 1 calc R U . . .
C49 C 1.2703(11) 0.4358(3) 0.08641(18) 0.0841(15) Uani 1 1 d . . . . .
H49A H 1.107722 0.411043 0.088273 0.101 Uiso 1 1 calc R U . . .
H49B H 1.368597 0.424407 0.117051 0.101 Uiso 1 1 calc R U . . .
C50 C 1.4689(11) 0.4214(3) 0.04524(17) 0.0840(14) Uani 1 1 d . . . . .
H50A H 1.369791 0.432342 0.014646 0.101 Uiso 1 1 calc R U . . .
H50B H 1.630308 0.446554 0.043103 0.101 Uiso 1 1 calc R U . . .
C51 C 1.5719(13) 0.3571(3) 0.0515(2) 0.0946(16) Uani 1 1 d . . . . .
H51A H 1.410529 0.331840 0.054337 0.114 Uiso 1 1 calc R U . . .
H51B H 1.674808 0.346362 0.081736 0.114 Uiso 1 1 calc R U . . .
C52 C 1.7595(15) 0.3432(3) 0.0109(3) 0.119(2) Uani 1 1 d . U . . .
H52A H 1.929642 0.365791 0.008378 0.143 Uiso 1 1 calc R U . . .
H52B H 1.662299 0.353002 -0.019946 0.143 Uiso 1 1 calc R U . . .
C53 C 1.828(3) 0.2756(6) 0.0249(6) 0.268(7) Uani 1 1 d . U . . .
H53A H 1.978186 0.269128 0.001683 0.321 Uiso 1 1 calc R U . C 3
H53B H 1.924299 0.272885 0.055567 0.321 Uiso 1 1 calc R U . C 3
C54 C 1.693475 0.218448 0.032382 0.336 Uiso 0.5 1 d . U P D 3
H54A H 1.829689 0.184370 0.034526 0.504 Uiso 0.5 1 d . U P E 3
H54B H 1.569467 0.218640 0.005746 0.504 Uiso 0.5 1 d . U P F 3
H54C H 1.584625 0.215018 0.062221 0.504 Uiso 0.5 1 d . U P G 3
C84 C 2.022356 0.262979 -0.020616 0.532 Uiso 0.5 1 d . U P D 4
H84A H 2.079153 0.220239 -0.015424 0.798 Uiso 0.5 1 d . U P H 4
H84B H 2.187383 0.286421 -0.023288 0.798 Uiso 0.5 1 d . U P I 4
H84C H 1.916808 0.273888 -0.050123 0.798 Uiso 0.5 1 d . U P J 4
C55 C 0.5287(13) 0.6975(3) 0.11059(18) 0.0919(16) Uani 1 1 d . . . . .
H55A H 0.339041 0.685911 0.105604 0.110 Uiso 1 1 calc R U . . .
H55B H 0.647773 0.688140 0.083777 0.110 Uiso 1 1 calc R U . . .
C56 C 0.521(3) 0.7657(4) 0.1096(3) 0.181(5) Uani 1 1 d D . . . .
H56A H 0.446865 0.784263 0.077911 0.217 Uiso 1 1 calc R U . K 1
H56B H 0.374038 0.773131 0.133141 0.217 Uiso 1 1 calc R U . K 1
C57 C 0.722(4) 0.7986(6) 0.1165(7) 0.188(10) Uani 0.5 1 d D U P L 1
H57A H 0.883033 0.790947 0.095721 0.225 Uiso 0.5 1 calc R U P L 1
H57B H 0.781629 0.787592 0.150132 0.225 Uiso 0.5 1 calc R U P L 1
C58 C 0.630(7) 0.8644(7) 0.1056(13) 0.32(2) Uani 0.5 1 d D U P L 1
H58A H 0.528569 0.874385 0.075225 0.388 Uiso 0.5 1 calc R U P L 1
H58B H 0.509376 0.875549 0.131570 0.388 Uiso 0.5 1 calc R U P L 1
C59 C 0.895(7) 0.896(2) 0.1018(12) 0.34(2) Uiso 0.5 1 d D . P L 1
H59A H 1.044025 0.867744 0.117588 0.402 Uiso 0.5 1 calc R U P L 1
H59B H 0.872366 0.929751 0.119063 0.402 Uiso 0.5 1 calc R U P L 1
C60 C 0.983(11) 0.919(3) 0.0509(15) 0.44(3) Uiso 0.5 1 d D . P L 1
H60A H 0.890214 0.970876 0.054904 0.666 Uiso 0.5 1 d . U P M 1
H60C H 1.180981 0.932744 0.058424 0.666 Uiso 0.5 1 d . U P N 1
C70 C 0.520(10) 0.8102(12) 0.0635(7) 0.387(14) Uani 0.5 1 d D U P L 2
H70A H 0.325913 0.820559 0.053410 0.464 Uiso 0.5 1 calc R U P L 2
H70B H 0.617325 0.791383 0.038486 0.464 Uiso 0.5 1 calc R U P L 2
C71 C 0.657(9) 0.8666(14) 0.0671(8) 0.388(12) Uani 0.5 1 d D U P L 2
H71A H 0.579383 0.881662 0.095408 0.466 Uiso 0.5 1 calc R U P L 2
H71B H 0.857759 0.856731 0.072457 0.466 Uiso 0.5 1 calc R U P L 2
C72 C 0.625(7) 0.9155(11) 0.0244(10) 0.394(9) Uani 0.5 1 d D U P L 2
H72A H 0.616955 0.954267 0.035474 0.472 Uiso 0.5 1 calc R U P L 2
H72B H 0.443827 0.912191 0.009968 0.472 Uiso 0.5 1 calc R U P L 2
C73 C 0.844566 0.917253 -0.013988 0.379 Uani 0.5 1 d D U P L 2
H73B H 0.933381 0.955490 -0.018553 0.568 Uiso 0.5 1 d . U P O 2
H73C H 0.745165 0.914605 -0.042932 0.568 Uiso 0.5 1 d . U P P 2
O100 O -0.1270(7) 0.41116(15) 0.29986(12) 0.0816(10) Uani 1 1 d . . . . .
C101 C -0.3269(9) 0.3925(2) 0.28437(16) 0.0660(11) Uani 1 1 d . . . . .
C102 C -0.4442(12) 0.4225(2) 0.23703(17) 0.0846(14) Uani 1 1 d . . . . .
H10A H -0.624851 0.442596 0.242164 0.127 Uiso 1 1 calc R U . . .
H10B H -0.467028 0.392376 0.217200 0.127 Uiso 1 1 calc R U . . .
H10C H -0.317229 0.452038 0.220859 0.127 Uiso 1 1 calc R U . . .
C103 C -0.4700(11) 0.3410(2) 0.31148(19) 0.0803(14) Uani 1 1 d . . . . .
H10D H -0.381066 0.327432 0.342395 0.120 Uiso 1 1 calc R U . . .
H10E H -0.458758 0.308310 0.293389 0.120 Uiso 1 1 calc R U . . .
H10F H -0.665150 0.353060 0.316654 0.120 Uiso 1 1 calc R U . . .
O200 O 0.449(2) 0.8029(5) 0.2934(3) 0.125(3) Uani 0.5 1 d . . P . .
C201 C 0.611(3) 0.8384(6) 0.2756(5) 0.111(4) Uani 0.5 1 d . . P . .
C202 C 0.810(5) 0.8604(7) 0.3041(5) 0.162(5) Uani 0.5 1 d . . P . .
H20C H 0.817626 0.835078 0.335897 0.243 Uiso 0.5 1 calc R U P . .
H20D H 0.754192 0.901651 0.307033 0.243 Uiso 0.5 1 calc R U P . .
H20E H 0.994001 0.859348 0.288618 0.243 Uiso 0.5 1 calc R U P . .
C203 C 0.631(5) 0.8556(6) 0.2243(5) 0.162(5) Uani 0.5 1 d . . P . .
H20F H 0.826091 0.858611 0.214382 0.243 Uiso 0.5 1 calc R U P . .
H20G H 0.530475 0.894494 0.214246 0.243 Uiso 0.5 1 calc R U P . .
H20H H 0.548679 0.825463 0.209482 0.243 Uiso 0.5 1 calc R U P . .

loop_
_atom_site_aniso_label
_atom_site_aniso_U_11
_atom_site_aniso_U_22
_atom_site_aniso_U_33
_atom_site_aniso_U_23
_atom_site_aniso_U_13
_atom_site_aniso_U_12
O1 0.0625(19) 0.0620(17) 0.0614(18) -0.0081(14) -0.0062(13) -0.0133(13)
O2 0.0583(18) 0.0674(17) 0.0611(18) -0.0125(13) -0.0160(13) -0.0088(13)
O3 0.0542(17) 0.0585(15) 0.0514(16) -0.0119(12) -0.0125(12) -0.0053(12)
O4 0.0469(16) 0.0590(15) 0.0509(16) -0.0127(12) -0.0059(11) -0.0069(11)
O5 0.060(2) 0.087(2) 0.0557(17) -0.0123(14) -0.0097(14) -0.0154(14)
O6 0.081(2) 0.0729(19) 0.0618(18) 0.0007(15) -0.0203(15) -0.0152(16)
O7 0.0504(17) 0.0594(15) 0.0520(16) -0.0116(12) -0.0108(11) -0.0080(11)
O8 0.0518(17) 0.0600(15) 0.0502(15) -0.0121(12) -0.0078(11) -0.0067(12)
N1 0.053(2) 0.0603(19) 0.058(2) -0.0180(16) -0.0071(15) -0.0052(14)
N2 0.056(2) 0.071(2) 0.0495(19) -0.0098(16) -0.0109(15) -0.0004(16)
C1 0.034(2) 0.056(2) 0.061(2) -0.0194(18) -0.0061(16) -0.0030(15)
C2 0.059(3) 0.057(2) 0.048(2) -0.0094(18) -0.0029(17) -0.0017(18)
C3 0.056(3) 0.054(2) 0.054(2) -0.0125(17) -0.0016(17) -0.0048(17)
C4 0.047(2) 0.055(2) 0.056(2) -0.0166(18) -0.0087(17) 0.0004(16)
C5 0.047(2) 0.058(2) 0.057(2) -0.011(2) -0.0035(17) -0.0023(17)
C6 0.053(3) 0.058(2) 0.054(2) -0.0152(18) -0.0053(18) -0.0027(17)
C7 0.045(2) 0.057(2) 0.059(2) -0.0138(18) -0.0070(17) -0.0021(16)
C8 0.055(3) 0.060(2) 0.052(2) -0.0143(18) -0.0085(17) -0.0036(18)
C9 0.058(3) 0.053(2) 0.056(2) -0.0147(18) -0.0053(18) 0.0008(18)
C10 0.041(2) 0.057(2) 0.054(2) -0.0132(18) -0.0033(16) -0.0045(16)
C11 0.054(3) 0.059(2) 0.063(3) -0.0163(19) -0.0044(18) -0.0079(18)
C12 0.048(2) 0.056(2) 0.066(3) -0.0155(18) -0.0093(18) -0.0039(17)
C13 0.054(3) 0.056(2) 0.069(3) -0.0200(19) -0.0089(19) 0.0003(17)
C14 0.068(3) 0.062(2) 0.065(3) -0.011(2) -0.015(2) -0.012(2)
C15 0.075(3) 0.073(3) 0.073(3) -0.017(2) -0.005(2) -0.016(2)
C16 0.092(4) 0.083(3) 0.083(4) -0.009(3) -0.013(3) -0.027(3)
C18 0.098(4) 0.088(3) 0.083(4) -0.009(3) -0.006(3) -0.018(3)
C19 0.129(5) 0.107(4) 0.084(4) -0.004(3) -0.011(4) -0.037(4)
C20 0.209(10) 0.192(8) 0.082(5) -0.010(5) -0.004(5) -0.087(7)
C21 0.213(10) 0.201(9) 0.098(6) -0.020(6) 0.000(6) -0.078(8)
C22 0.42(2) 0.45(2) 0.173(12) -0.024(15) -0.089(13) -0.07(2)
C24 0.049(3) 0.058(2) 0.069(3) -0.0177(19) -0.0057(18) -0.0040(17)
C25 0.057(3) 0.066(3) 0.071(3) -0.021(2) -0.002(2) -0.0053(19)
C26 0.054(3) 0.079(3) 0.076(3) -0.022(2) -0.001(2) -0.014(2)
C27 0.067(3) 0.076(3) 0.068(3) -0.012(2) 0.001(2) -0.009(2)
C28 0.089(4) 0.120(4) 0.069(3) -0.010(3) -0.002(3) -0.025(3)
C29 0.101(5) 0.176(7) 0.069(4) 0.002(4) -0.010(3) -0.043(4)
C30 0.103(18) 0.248(9) 0.085(5) 0.008(6) -0.041(6) -0.071(14)
C31 0.216 0.240 0.118 0.073 -0.071 -0.106
C80 0.103(18) 0.248(9) 0.085(5) 0.008(6) -0.041(6) -0.071(14)
C33 0.053(2) 0.056(2) 0.047(2) -0.0130(17) -0.0084(16) 0.0004(17)
C34 0.053(3) 0.056(2) 0.053(2) -0.0144(18) -0.0029(17) -0.0065(17)
C35 0.058(3) 0.054(2) 0.053(2) -0.0095(18) -0.0045(17) -0.0051(17)
C36 0.051(3) 0.060(2) 0.050(2) -0.0143(18) -0.0019(17) -0.0012(17)
C37 0.060(3) 0.064(3) 0.056(2) -0.009(2) -0.0080(19) -0.0058(19)
C38 0.055(3) 0.069(3) 0.051(2) -0.0126(19) -0.0065(18) -0.0033(19)
C39 0.044(2) 0.059(2) 0.054(2) -0.0124(18) -0.0090(16) -0.0045(16)
C40 0.057(3) 0.064(2) 0.053(2) -0.0148(19) -0.0093(18) 0.0002(18)
C41 0.047(2) 0.055(2) 0.061(2) -0.0155(18) -0.0094(17) -0.0027(16)
C42 0.049(2) 0.056(2) 0.048(2) -0.0108(17) -0.0047(16) -0.0037(16)
C43 0.068(3) 0.076(3) 0.063(3) -0.001(2) -0.024(2) -0.008(2)
C44 0.064(3) 0.092(3) 0.051(2) -0.002(2) -0.016(2) -0.018(2)
C45 0.060(3) 0.095(3) 0.052(2) -0.007(2) -0.0125(19) -0.014(2)
C46 0.075(3) 0.099(4) 0.060(3) -0.013(2) -0.008(2) -0.022(3)
C47 0.076(3) 0.108(4) 0.057(3) -0.018(3) -0.004(2) -0.018(3)
C48 0.078(3) 0.110(4) 0.053(3) -0.017(3) -0.006(2) -0.018(3)
C49 0.082(4) 0.109(4) 0.064(3) -0.015(3) -0.011(2) -0.022(3)
C50 0.084(4) 0.110(4) 0.061(3) -0.022(3) -0.008(2) -0.016(3)
C51 0.097(4) 0.106(4) 0.083(4) -0.021(3) -0.017(3) -0.005(3)
C52 0.107(5) 0.149(6) 0.113(5) -0.056(5) -0.015(4) 0.005(4)
C53 0.275(14) 0.215(9) 0.301(16) -0.052(11) 0.046(13) 0.075(11)
C55 0.105(4) 0.107(4) 0.059(3) 0.002(3) -0.014(3) -0.017(3)
C56 0.324(14) 0.109(6) 0.088(5) 0.033(4) -0.006(7) 0.009(7)
C57 0.26(2) 0.080(8) 0.22(2) 0.031(10) -0.101(17) -0.103(11)
C58 0.35(5) 0.113(12) 0.51(6) -0.03(2) -0.21(4) -0.016(19)
C70 0.387(15) 0.387(14) 0.386(15) -0.070(6) -0.007(5) -0.025(5)
C71 0.389(13) 0.388(12) 0.388(12) -0.073(5) -0.007(5) -0.022(5)
C72 0.393(10) 0.395(11) 0.392(10) -0.072(5) -0.003(5) -0.020(5)
C73 0.363 0.369 0.402 -0.068 0.003 -0.012
O100 0.071(2) 0.092(2) 0.087(2) -0.0243(18) -0.0178(17) -0.0131(17)
C101 0.058(3) 0.079(3) 0.066(3) -0.025(2) -0.009(2) -0.004(2)
C102 0.096(4) 0.096(4) 0.063(3) -0.016(3) -0.009(3) 0.001(3)
C103 0.078(3) 0.077(3) 0.086(4) -0.014(3) -0.010(3) -0.009(2)
O200 0.156(9) 0.129(7) 0.091(6) -0.002(5) -0.007(6) -0.058(6)
C201 0.137(12) 0.081(8) 0.111(10) -0.004(7) -0.007(9) -0.017(7)
C202 0.281(17) 0.089(7) 0.101(8) 0.023(5) 0.003(9) -0.026(8)
C203 0.281(17) 0.089(7) 0.101(8) 0.023(5) 0.003(9) -0.026(8)

loop_
_atom_type_symbol
_atom_type_description
_atom_type_scat_dispersion_real
_atom_type_scat_dispersion_imag
_atom_type_scat_source
C C 0.0048 0.0021 'International Tables Vol C Tables 4.2.6.8 and 6.1.1.4'
H H 0.0000 0.0000 'International Tables Vol C Tables 4.2.6.8 and 6.1.1.4'
O O 0.0151 0.0080 'International Tables Vol C Tables 4.2.6.8 and 6.1.1.4'
N N 0.0087 0.0042 'International Tables Vol C Tables 4.2.6.8 and 6.1.1.4'

loop_
_geom_angle_atom_site_label_1
_geom_angle_atom_site_label_2
_geom_angle_atom_site_label_3
_geom_angle
_geom_angle_site_symmetry_3
C10 O3 C9 106.3(3) .
C1 O4 C2 106.1(3) .
C42 O7 C41 106.5(3) .
C33 O8 C34 105.7(3) .
C5 N1 C6 131.6(3) .
C5 N1 C11 112.8(3) .
C6 N1 C11 115.5(3) .
C38 N2 C37 131.6(3) .
C38 N2 C43 115.5(3) .
C37 N2 C43 112.9(3) .
C4 C1 O4 109.8(3) .
C4 C1 C10 128.2(4) .
O4 C1 C10 122.0(3) .
C3 C2 O4 110.1(3) .
C3 C2 C34 129.9(4) 2_766
O4 C2 C34 119.9(3) 2_766
C2 C3 C4 106.7(4) .
C2 C3 H3 126.6 .
C4 C3 H3 126.6 .
C1 C4 C3 107.2(3) .
C1 C4 C5 132.1(4) .
C3 C4 C5 120.7(4) .
O1 C5 N1 118.1(4) .
O1 C5 C4 117.7(4) .
N1 C5 C4 124.1(4) .
O2 C6 N1 119.0(4) .
O2 C6 C7 117.6(4) .
N1 C6 C7 123.3(3) .
C10 C7 C8 106.4(3) .
C10 C7 C6 132.3(4) .
C8 C7 C6 121.4(3) .
C9 C8 C7 107.3(3) .
C9 C8 H8 126.4 .
C7 C8 H8 126.4 .
C8 C9 O3 109.9(3) .
C8 C9 C41 131.0(4) .
O3 C9 C41 119.1(4) .
O3 C10 C7 110.1(3) .
O3 C10 C1 121.8(3) .
C7 C10 C1 128.1(4) .
N1 C11 C12 111.9(3) .
N1 C11 H11A 109.2 .
C12 C11 H11A 109.2 .
N1 C11 H11B 109.2 .
C12 C11 H11B 109.2 .
H11A C11 H11B 107.9 .
C24 C12 C11 112.4(3) .
C24 C12 C13 113.3(3) .
C11 C12 C13 109.8(3) .
C24 C12 H12 107.0 .
C11 C12 H12 107.0 .
C13 C12 H12 107.0 .
C14 C13 C12 115.1(3) .
C14 C13 H13A 108.5 .
C12 C13 H13A 108.5 .
C14 C13 H13B 108.5 .
C12 C13 H13B 108.5 .
H13A C13 H13B 107.5 .
C15 C14 C13 113.4(3) .
C15 C14 H14A 108.9 .
C13 C14 H14A 108.9 .
C15 C14 H14B 108.9 .
C13 C14 H14B 108.9 .
H14A C14 H14B 107.7 .
C14 C15 C16 115.5(4) .
C14 C15 H15A 108.4 .
C16 C15 H15A 108.4 .
C14 C15 H15B 108.4 .
C16 C15 H15B 108.4 .
H15A C15 H15B 107.5 .
C18 C16 C15 117.2(5) .
C18 C16 H16A 108.0 .
C15 C16 H16A 108.0 .
C18 C16 H16B 108.0 .
C15 C16 H16B 108.0 .
H16A C16 H16B 107.2 .
C19 C18 C16 117.4(5) .
C19 C18 H18A 107.9 .
C16 C18 H18A 107.9 .
C19 C18 H18B 108.0 .
C16 C18 H18B 108.0 .
H18A C18 H18B 107.2 .
C18 C19 C20 121.0(6) .
C18 C19 H19A 107.1 .
C20 C19 H19A 107.1 .
C18 C19 H19B 107.1 .
C20 C19 H19B 107.1 .
H19A C19 H19B 106.8 .
C21 C20 C19 118.5(8) .
C21 C20 H20A 107.7 .
C19 C20 H20A 107.7 .
C21 C20 H20B 107.7 .
C19 C20 H20B 107.7 .
H20A C20 H20B 107.1 .
C22 C21 C20 121.1(10) .
C22 C21 H21A 107.1 .
C20 C21 H21A 107.1 .
C22 C21 H21B 107.1 .
C20 C21 H21B 107.1 .
H21A C21 H21B 106.8 .
C21 C22 C23 124.3(13) .
C21 C22 H22A 106.2 .
C23 C22 H22A 106.2 .
C21 C22 H22B 106.2 .
C23 C22 H22B 106.2 .
H22A C22 H22B 106.4 .
C22 C23 H23A 108.1 .
C22 C23 H23B 110.2 .
H23A C23 H23B 109.5 .
C22 C23 H23C 110.2 .
H23A C23 H23C 109.5 .
H23B C23 H23C 109.5 .
C25 C24 C12 117.8(3) .
C25 C24 H24A 107.9 .
C12 C24 H24A 107.9 .
C25 C24 H24B 107.9 .
C12 C24 H24B 107.9 .
H24A C24 H24B 107.2 .
C24 C25 C26 112.0(4) .
C24 C25 H25A 109.2 .
C26 C25 H25A 109.2 .
C24 C25 H25B 109.2 .
C26 C25 H25B 109.2 .
H25A C25 H25B 107.9 .
C27 C26 C25 114.6(4) .
C27 C26 H26A 108.6 .
C25 C26 H26A 108.6 .
C27 C26 H26B 108.6 .
C25 C26 H26B 108.6 .
H26A C26 H26B 107.6 .
C28 C27 C26 113.3(4) .
C28 C27 H27A 108.9 .
C26 C27 H27A 108.9 .
C28 C27 H27B 108.9 .
C26 C27 H27B 108.9 .
H27A C27 H27B 107.7 .
C27 C28 C29 113.5(5) .
C27 C28 H28A 108.9 .
C29 C28 H28A 108.9 .
C27 C28 H28B 108.9 .
C29 C28 H28B 108.9 .
H28A C28 H28B 107.7 .
C80d C29 C28 121.2(8) .
C28 C29 C30 105.4(8) .
C28 C29 H29A 110.7 .
C30c C29 H29A 110.7 .
C28 C29 H29B 110.7 .
C30c C29 H29B 110.7 .
H29Ac C29 H29B 108.8 .
C31c C30c C29 103.0(19) .
C31c C30c H30A 111.2 .
C29 C30c H30A 111.2 .
C31c C30c H30B 111.2 .
C29 C30c H30B 111.2 .
H30Ac C30c H30B 109.1 .
C30c C31c H31A 109.5 .
C30c C31c H31B 109.5 .
H31Ac C31c H31B 109.5 .
C30c C31c H31C 109.5 .
H31Ac C31c H31C 109.5 .
H31Bc C31c H31C 109.5 .
C29 C80d C32 122.7(19) .
C29 C80d H80A 106.7 .
C32d C80d H80A 106.6 .
C29 C80d H80B 106.7 .
C32d C80d H80B 106.7 .
H80Ad C80d H80B 106.6 .
C80d C32d H32A 109.5 .
C80d C32d H32B 109.5 .
H32Ad C32d H32B 109.5 .
C80d C32d H32C 109.5 .
H32Ad C32d H32C 109.5 .
H32Bd C32d H32C 109.5 .
O8 C33 C36 110.8(3) .
O8 C33 C42 121.2(3) .
C36 C33 C42 128.0(4) .
C35 C34 O8 110.7(3) .
C35 C34 C2 129.6(4) 2_766
O8 C34 C2 119.7(3) 2_766
C34 C35 C36 106.8(4) .
C34 C35 H35 126.6 .
C36 C35 H35 126.6 .
C33 C36 C35 106.1(3) .
C33 C36 C37 131.8(4) .
C35 C36 C37 122.1(4) .
O6 C37 N2 118.6(4) .
O6 C37 C36 116.7(4) .
N2 C37 C36 124.8(4) .
O5 C38 N2 119.4(4) .
O5 C38 C39 116.4(4) .
N2 C38 C39 124.2(4) .
C42 C39 C40 105.3(3) .
C42 C39 C38 132.2(4) .
C40 C39 C38 122.5(4) .
C41 C40 C39 107.6(4) .
C41 C40 H40 126.2 .
C39 C40 H40 126.2 .
C40 C41 O7 110.3(3) .
C40 C41 C9 131.0(4) .
O7 C41 C9 118.7(3) .
O7 C42 C33 122.1(3) .
O7 C42 C39 110.4(3) .
C33 C42 C39 127.4(4) .
N2 C43 C44 114.8(4) .
N2 C43 H43A 108.6 .
C44 C43 H43A 108.6 .
N2 C43 H43B 108.6 .
C44 C43 H43B 108.6 .
H43A C43 H43B 107.5 .
C43 C44 C45 111.6(4) .
C43 C44 C55 109.7(4) .
C45 C44 C55 112.9(4) .
C43 C44 H44 107.4 .
C45 C44 H44 107.4 .
C55 C44 H44 107.4 .
C44 C45 C46 115.3(4) .
C44 C45 H45A 108.4 .
C46 C45 H45A 108.4 .
C44 C45 H45B 108.4 .
C46 C45 H45B 108.4 .
H45A C45 H45B 107.5 .
C47 C46 C45 113.8(4) .
C47 C46 H46A 108.8 .
C45 C46 H46A 108.8 .
C47 C46 H46B 108.8 .
C45 C46 H46B 108.8 .
H46A C46 H46B 107.7 .
C46 C47 C48 113.7(4) .
C46 C47 H47A 108.8 .
C48 C47 H47A 108.8 .
C46 C47 H47B 108.8 .
C48 C47 H47B 108.8 .
H47A C47 H47B 107.7 .
C49 C48 C47 114.1(4) .
C49 C48 H48A 108.7 .
C47 C48 H48A 108.7 .
C49 C48 H48B 108.7 .
C47 C48 H48B 108.7 .
H48A C48 H48B 107.6 .
C48 C49 C50 113.9(4) .
C48 C49 H49A 108.8 .
C50 C49 H49A 108.8 .
C48 C49 H49B 108.8 .
C50 C49 H49B 108.8 .
H49A C49 H49B 107.7 .
C51 C50 C49 113.9(5) .
C51 C50 H50A 108.8 .
C49 C50 H50A 108.8 .
C51 C50 H50B 108.8 .
C49 C50 H50B 108.8 .
H50A C50 H50B 107.7 .
C50 C51 C52 113.6(5) .
C50 C51 H51A 108.8 .
C52 C51 H51A 108.8 .
C50 C51 H51B 108.8 .
C52 C51 H51B 108.8 .
H51A C51 H51B 107.7 .
C51 C52 C53 103.4(8) .
C51 C52 H52A 111.1 .
C53 C52 H52A 111.1 .
C51 C52 H52B 111.1 .
C53 C52 H52B 111.1 .
H52A C52 H52B 109.0 .
C54c C53 C52 140.6(12) .
C52 C53 C84 101.2(9) .
C54c C53 H53A 101.9 .
C52 C53 H53A 101.9 .
C54c C53 H53B 101.9 .
C52 C53 H53B 101.9 .
H53Ac C53 H53B 104.7 .
C53 C54c H54A 111.6 .
C53 C54c H54B 109.0 .
H54Ac C54c H54B 109.5 .
C53 C54c H54C 107.8 .
H54Ac C54c H54C 109.5 .
H54Bc C54c H54C 109.5 .
C53 C84d H84A 108.4 .
C53 C84d H84B 110.1 .
H84Ad C84d H84B 109.5 .
C53 C84d H84C 110.0 .
H84Ad C84d H84C 109.5 .
H84Bd C84d H84C 109.5 .
C44 C55 C56 113.4(5) .
C44 C55 H55A 108.9 .
C56 C55 H55A 108.9 .
C44 C55 H55B 108.9 .
C56 C55 H55B 108.9 .
H55A C55 H55B 107.7 .
C57a C56 C55 128.8(12) .
C70b C56 C55 121.7(14) .
C57a C56 H56A 105.1 .
C55 C56 H56A 105.1 .
C57a C56 H56B 105.1 .
C55 C56 H56B 105.1 .
H56Aa C56 H56B 105.9 .
C56 C57a C58 110.8(18) .
C56 C57a H57A 109.5 .
C58a C57a H57A 109.5 .
C56 C57a H57B 109.5 .
C58a C57a H57B 109.5 .
H57Aa C57a H57B 108.1 .
C59a C58a C57 104(3) .
C59a C58a H58A 110.9 .
C57a C58a H58A 110.9 .
C59a C58a H58B 110.9 .
C57a C58a H58B 110.9 .
H58Aa C58a H58B 108.9 .
C58a C59a C60 112.9(16) .
C58a C59a H59A 109.0 .
C60a C59a H59A 109.0 .
C58a C59a H59B 109.0 .
C60a C59a H59B 109.0 .
H59Aa C59a H59B 107.8 .
C59a C60a H60A 89.9 .
C59a C60a H60C 97.1 .
H60Aa C60a H60C 86.5 .
C56 C70b C71 113.0(15) .
C56 C70b H70A 109.0 .
C71b C70b H70A 109.0 .
C56 C70b H70B 109.0 .
C71b C70b H70B 109.0 .
H70Ab C70b H70B 107.8 .
C72b C71b C70 114.7(16) .
C72b C71b H71A 108.6 .
C70b C71b H71A 108.6 .
C72b C71b H71B 108.6 .
C70b C71b H71B 108.6 .
H71Ab C71b H71B 107.6 .
C71b C72b C73 116.9(16) .
C71b C72b H72A 108.1 .
C73b C72b H72A 108.1 .
C71b C72b H72B 108.1 .
C73b C72b H72B 108.1 .
H72Ab C72b H72B 107.3 .
C72b C73b H73B 109.6 .
C72b C73b H73C 105.1 .
H73Bb C73b H73C 109.5 .
O100 C101 C103 121.7(4) .
O100 C101 C102 120.6(5) .
C103 C101 C102 117.7(4) .
C101 C102 H10A 109.5 .
C101 C102 H10B 109.5 .
H10A C102 H10B 109.5 .
C101 C102 H10C 109.5 .
H10A C102 H10C 109.5 .
H10B C102 H10C 109.5 .
C101 C103 H10D 109.5 .
C101 C103 H10E 109.5 .
H10D C103 H10E 109.5 .
C101 C103 H10F 109.5 .
H10D C103 H10F 109.5 .
H10E C103 H10F 109.5 .
O200 C201 C203 120.0(15) .
O200 C201 C202 121.3(14) .
C203 C201 C202 118.4(15) .
C201 C202 H20C 109.5 .
C201 C202 H20D 109.5 .
H20C C202 H20D 109.5 .
C201 C202 H20E 109.5 .
H20C C202 H20E 109.5 .
H20D C202 H20E 109.5 .
C201 C203 H20F 109.5 .
C201 C203 H20G 109.5 .
H20F C203 H20G 109.5 .
C201 C203 H20H 109.5 .
H20F C203 H20H 109.5 .
H20G C203 H20H 109.5 .

loop_
_geom_bond_atom_site_label_1
_geom_bond_atom_site_label_2
_geom_bond_distance
_geom_bond_site_symmetry_2
O1 C5 1.219(5) .
O2 C6 1.207(5) .
O3 C10 1.363(5) .
O3 C9 1.379(5) .
O4 C1 1.376(4) .
O4 C2 1.379(5) .
O5 C38 1.226(5) .
O6 C37 1.226(5) .
O7 C42 1.359(5) .
O7 C41 1.382(4) .
O8 C33 1.361(4) .
O8 C34 1.376(5) .
N1 C5 1.410(5) .
N1 C6 1.421(5) .
N1 C11 1.478(5) .
N2 C38 1.396(5) .
N2 C37 1.408(5) .
N2 C43 1.492(5) .
C1 C4 1.360(5) .
C1 C10 1.389(5) .
C2 C3 1.357(6) .
C2 C34 1.434(6) 2_766
C3 C4 1.409(5) .
C3 H3 0.9500 .
C4 C5 1.482(6) .
C6 C7 1.476(6) .
C7 C10 1.376(5) .
C7 C8 1.403(5) .
C8 C9 1.359(6) .
C8 H8 0.9500 .
C9 C41 1.428(6) .
C11 C12 1.533(5) .
C11 H11A 0.9900 .
C11 H11B 0.9900 .
C12 C24 1.532(6) .
C12 C13 1.546(5) .
C12 H12 1.0000 .
C13 C14 1.511(6) .
C13 H13A 0.9900 .
C13 H13B 0.9900 .
C14 C15 1.503(6) .
C14 H14A 0.9900 .
C14 H14B 0.9900 .
C15 C16 1.534(7) .
C15 H15A 0.9900 .
C15 H15B 0.9900 .
C16 C18 1.487(7) .
C16 H16A 0.9900 .
C16 H16B 0.9900 .
C18 C19 1.467(8) .
C18 H18A 0.9900 .
C18 H18B 0.9900 .
C19 C20 1.469(10) .
C19 H19A 0.9900 .
C19 H19B 0.9900 .
C20 C21 1.450(10) .
C20 H20A 0.9900 .
C20 H20B 0.9900 .
C21 C22 1.446(13) .
C21 H21A 0.9900 .
C21 H21B 0.9900 .
C22 C23 1.529(13) .
C22 H22A 0.9900 .
C22 H22B 0.9900 .
C23 H23A 0.9800 .
C23 H23B 0.9800 .
C23 H23C 0.9800 .
C24 C25 1.508(6) .
C24 H24A 0.9900 .
C24 H24B 0.9900 .
C25 C26 1.522(6) .
C25 H25A 0.9900 .
C25 H25B 0.9900 .
C26 C27 1.521(6) .
C26 H26A 0.9900 .
C26 H26B 0.9900 .
C27 C28 1.507(6) .
C27 H27A 0.9900 .
C27 H27B 0.9900 .
C28 C29 1.522(7) .
C28 H28A 0.9900 .
C28 H28B 0.9900 .
C29 C80 1.490(10) .
C29 C30 1.72(2) .
C29 H29A 0.9900 .
C29 H29B 0.9900 .
C30c C31 1.44(4) .
C30c H30A 0.9900 .
C30c H30B 0.9900 .
C31c H31A 0.9800 .
C31c H31B 0.9800 .
C31c H31C 0.9800 .
C80d C32 1.501(10) .
C80d H80A 0.9900 .
C80d H80B 0.9900 .
C32d H32A 0.9800 .
C32d H32B 0.9800 .
C32d H32C 0.9800 .
C33 C36 1.367(5) .
C33 C42 1.392(5) .
C34 C35 1.352(6) .
C34 C2 1.434(6) 2_766
C35 C36 1.413(5) .
C35 H35 0.9500 .
C36 C37 1.472(6) .
C38 C39 1.463(6) .
C39 C42 1.394(5) .
C39 C40 1.419(6) .
C40 C41 1.353(5) .
C40 H40 0.9500 .
C43 C44 1.517(7) .
C43 H43A 0.9900 .
C43 H43B 0.9900 .
C44 C45 1.534(7) .
C44 C55 1.534(6) .
C44 H44 1.0000 .
C45 C46 1.535(6) .
C45 H45A 0.9900 .
C45 H45B 0.9900 .
C46 C47 1.503(7) .
C46 H46A 0.9900 .
C46 H46B 0.9900 .
C47 C48 1.541(7) .
C47 H47A 0.9900 .
C47 H47B 0.9900 .
C48 C49 1.476(7) .
C48 H48A 0.9900 .
C48 H48B 0.9900 .
C49 C50 1.564(7) .
C49 H49A 0.9900 .
C49 H49B 0.9900 .
C50 C51 1.496(8) .
C50 H50A 0.9900 .
C50 H50B 0.9900 .
C51 C52 1.518(9) .
C51 H51A 0.9900 .
C51 H51B 0.9900 .
C52 C53 1.535(15) .
C52 H52A 0.9900 .
C52 H52B 0.9900 .
C53 C54 1.470(16) .
C53 C84 1.638(15) .
C53 H53A 0.9900 .
C53 H53B 0.9900 .
C54c H54A 0.9800 .
C54c H54B 0.9800 .
C54c H54C 0.9800 .
C84d H84A 0.9800 .
C84d H84B 0.9800 .
C84d H84C 0.9800 .
C55 C56 1.547(10) .
C55 H55A 0.9900 .
C55 H55B 0.9900 .
C56 C57 1.307(16) .
C56 C70 1.503(10) .
C56 H56A 0.9900 .
C56 H56B 0.9900 .
C57a C58 1.515(10) .
C57a H57A 0.9900 .
C57a H57B 0.9900 .
C58a C59 1.496(10) .
C58a H58A 0.9900 .
C58a H58B 0.9900 .
C59a C60 1.506(10) .
C59a H59A 0.9900 .
C59a H59B 0.9900 .
C60a H60A 1.2620 .
C60a H60C 1.0637 .
C70b C71 1.505(10) .
C70b H70A 0.9900 .
C70b H70B 0.9900 .
C71b C72 1.493(10) .
C71b H71A 0.9900 .
C71b H71B 0.9900 .
C72b C73 1.499(10) .
C72b H72A 0.9900 .
C72b H72B 0.9900 .
C73b H73B 0.9800 .
C73b H73C 0.9800 .
O100 C101 1.206(5) .
C101 C103 1.478(7) .
C101 C102 1.503(7) .
C102 H10A 0.9800 .
C102 H10B 0.9800 .
C102 H10C 0.9800 .
C103 H10D 0.9800 .
C103 H10E 0.9800 .
C103 H10F 0.9800 .
O200 C201 1.194(15) .
C201 C203 1.443(19) .
C201 C202 1.45(2) .
C202 H20C 0.9800 .
C202 H20D 0.9800 .
C202 H20E 0.9800 .
C203 H20F 0.9800 .
C203 H20G 0.9800 .
C203 H20H 0.9800 .

loop_
_geom_torsion_atom_site_label_1
_geom_torsion_atom_site_label_2
_geom_torsion_atom_site_label_3
_geom_torsion_atom_site_label_4
_geom_torsion
_geom_torsion_site_symmetry_1
_geom_torsion_site_symmetry_4
C2 O4 C1 C4 -0.1(4) . .
C2 O4 C1 C10 -178.3(3) . .
C1 O4 C2 C3 0.2(4) . .
C1 O4 C2 C34 -178.8(3) . 2_766
O4 C2 C3 C4 -0.2(4) . .
C34 C2 C3 C4 178.7(4) 2_766 .
O4 C1 C4 C3 0.0(4) . .
C10 C1 C4 C3 178.1(4) . .
O4 C1 C4 C5 -178.0(4) . .
C10 C1 C4 C5 0.0(7) . .
C2 C3 C4 C1 0.1(4) . .
C2 C3 C4 C5 178.4(3) . .
C6 N1 C5 O1 177.9(4) . .
C11 N1 C5 O1 -1.1(5) . .
C6 N1 C5 C4 -4.6(6) . .
C11 N1 C5 C4 176.4(3) . .
C1 C4 C5 O1 176.9(4) . .
C3 C4 C5 O1 -0.9(6) . .
C1 C4 C5 N1 -0.6(7) . .
C3 C4 C5 N1 -178.4(3) . .
C5 N1 C6 O2 -174.5(4) . .
C11 N1 C6 O2 4.4(5) . .
C5 N1 C6 C7 8.1(6) . .
C11 N1 C6 C7 -172.9(3) . .
O2 C6 C7 C10 177.7(4) . .
N1 C6 C7 C10 -5.0(7) . .
O2 C6 C7 C8 -4.7(6) . .
N1 C6 C7 C8 172.7(4) . .
C10 C7 C8 C9 0.8(4) . .
C6 C7 C8 C9 -177.3(3) . .
C7 C8 C9 O3 -1.3(4) . .
C7 C8 C9 C41 178.5(4) . .
C10 O3 C9 C8 1.3(4) . .
C10 O3 C9 C41 -178.5(3) . .
C9 O3 C10 C7 -0.8(4) . .
C9 O3 C10 C1 178.3(3) . .
C8 C7 C10 O3 0.0(4) . .
C6 C7 C10 O3 177.9(4) . .
C8 C7 C10 C1 -179.0(4) . .
C6 C7 C10 C1 -1.1(7) . .
C4 C1 C10 O3 -175.9(4) . .
O4 C1 C10 O3 1.9(5) . .
C4 C1 C10 C7 3.0(7) . .
O4 C1 C10 C7 -179.2(3) . .
C5 N1 C11 C12 -77.8(4) . .
C6 N1 C11 C12 103.1(4) . .
N1 C11 C12 C24 -64.3(4) . .
N1 C11 C12 C13 168.6(3) . .
C24 C12 C13 C14 169.4(3) . .
C11 C12 C13 C14 -64.0(5) . .
C12 C13 C14 C15 -170.6(4) . .
C13 C14 C15 C16 -172.5(4) . .
C14 C15 C16 C18 -59.0(7) . .
C15 C16 C18 C19 -176.6(5) . .
C16 C18 C19 C20 -174.9(7) . .
C18 C19 C20 C21 178.4(8) . .
C19 C20 C21 C22 -178.9(13) . .
C20 C21 C22 C23 -176.9(14) . .
C11 C12 C24 C25 -71.2(4) . .
C13 C12 C24 C25 54.1(5) . .
C12 C24 C25 C26 169.8(3) . .
C24 C25 C26 C27 176.0(4) . .
C25 C26 C27 C28 176.2(4) . .
C26 C27 C28 C29 -179.7(5) . .
C27 C28 C29 C80d 176.7(16) . .
C27 C28 C29 C30c -171.0(14) . .
C28 C29 C30c C31c -76.1(13) . .
C28 C29 C80d C32d 150.1(18) . .
C34 O8 C33 C36 0.0(4) . .
C34 O8 C33 C42 -179.8(3) . .
C33 O8 C34 C35 0.3(4) . .
C33 O8 C34 C2 -179.3(3) . 2_766
O8 C34 C35 C36 -0.5(4) . .
C2 C34 C35 C36 179.0(4) 2_766 .
O8 C33 C36 C35 -0.3(4) . .
C42 C33 C36 C35 179.4(4) . .
O8 C33 C36 C37 -178.6(4) . .
C42 C33 C36 C37 1.1(7) . .
C34 C35 C36 C33 0.5(4) . .
C34 C35 C36 C37 179.0(4) . .
C38 N2 C37 O6 179.1(4) . .
C43 N2 C37 O6 -3.3(6) . .
C38 N2 C37 C36 -0.3(7) . .
C43 N2 C37 C36 177.3(4) . .
C33 C36 C37 O6 179.5(4) . .
C35 C36 C37 O6 1.4(6) . .
C33 C36 C37 N2 -1.1(7) . .
C35 C36 C37 N2 -179.2(4) . .
C37 N2 C38 O5 179.5(4) . .
C43 N2 C38 O5 2.1(6) . .
C37 N2 C38 C39 1.6(7) . .
C43 N2 C38 C39 -175.8(4) . .
O5 C38 C39 C42 180.0(4) . .
N2 C38 C39 C42 -2.1(7) . .
O5 C38 C39 C40 -1.1(6) . .
N2 C38 C39 C40 176.8(4) . .
C42 C39 C40 C41 0.6(4) . .
C38 C39 C40 C41 -178.6(4) . .
C39 C40 C41 O7 -0.6(4) . .
C39 C40 C41 C9 179.6(4) . .
C42 O7 C41 C40 0.3(4) . .
C42 O7 C41 C9 -179.8(3) . .
C8 C9 C41 C40 -0.6(7) . .
O3 C9 C41 C40 179.2(4) . .
C8 C9 C41 O7 179.6(4) . .
O3 C9 C41 O7 -0.7(5) . .
C41 O7 C42 C33 177.5(3) . .
C41 O7 C42 C39 0.1(4) . .
O8 C33 C42 O7 2.0(6) . .
C36 C33 C42 O7 -177.8(4) . .
O8 C33 C42 C39 178.9(3) . .
C36 C33 C42 C39 -0.8(7) . .
C40 C39 C42 O7 -0.4(4) . .
C38 C39 C42 O7 178.6(4) . .
C40 C39 C42 C33 -177.7(4) . .
C38 C39 C42 C33 1.4(7) . .
C38 N2 C43 C44 -102.6(5) . .
C37 N2 C43 C44 79.5(5) . .
N2 C43 C44 C45 58.1(5) . .
N2 C43 C44 C55 -175.9(4) . .
C43 C44 C45 C46 -179.6(4) . .
C55 C44 C45 C46 56.3(6) . .
C44 C45 C46 C47 166.0(4) . .
C45 C46 C47 C48 -179.6(4) . .
C46 C47 C48 C49 178.9(4) . .
C47 C48 C49 C50 179.7(4) . .
C48 C49 C50 C51 179.3(4) . .
C49 C50 C51 C52 178.8(5) . .
C50 C51 C52 C53 -178.5(8) . .
C51 C52 C53 C54c 64.7(19) . .
C51 C52 C53 C84d 178.4(7) . .
C43 C44 C55 C56 63.0(8) . .
C45 C44 C55 C56 -171.8(6) . .
C44 C55 C56 C57a 55.7(16) . .
C44 C55 C56 C70b 158(2) . .
C55 C56 C57a C58a 172.3(17) . .
C56 C57a C58a C59a -165(2) . .
C57a C58a C59a C60a 103(4) . .
C55 C56 C70b C71b -150(3) . .
C56 C70b C71b C72b -171(3) . .
C70b C71b C72b C73b -91(4) . .

loop_
_platon_squeeze_void_nr
_platon_squeeze_void_average_x
_platon_squeeze_void_average_y
_platon_squeeze_void_average_z
_platon_squeeze_void_volume
_platon_squeeze_void_count_electrons
_platon_squeeze_void_content
1 -0.000 0.500 0.500 38 1 ' '
